data_7233346
loop_
_publ_author_name
'Kong, Jiao-Jiao'
'Zhang, Jia-Chen'
'Jiang, Yu-Xuan'
'Tao, Jin-Xia'
'Wang, Wen-Yan'
'Huang, Xing-Cai'

_publ_section_title
;
 Two-dimensional heterometallic CuIILnIII (Ln = Tb and Dy) coordination
 polymers bridged by dicyanamides showing slow magnetic relaxation
 behavior
;
_journal_issue 34
_journal_name_full CrystEngComm
_journal_page_first 5145
_journal_paper_doi 10.1039/C9CE00673G
_journal_volume 21
_journal_year 2019
_chemical_formula_sum 'C27 H24 Cu Gd N11 O4'
_chemical_formula_weight 787.36
_space_group_crystal_system monoclinic
_space_group_IT_number 14
_space_group_name_Hall '-P 2yn'
_space_group_name_H-M_alt 'P 1 21/n 1'
_symmetry_space_group_name_Hall '-P 2yn'
_symmetry_space_group_name_H-M 'P 1 21/n 1'
_atom_sites_solution_hydrogens geom
_audit_creation_method SHELXL-2014/7
_audit_update_record
;
2019-04-20 deposited with the CCDC.    2019-08-06 downloaded from the CCDC.
;
_cell_angle_alpha 90
_cell_angle_beta 97.826(14)
_cell_angle_gamma 90
_cell_formula_units_Z 4
_cell_length_a 13.244(11)
_cell_length_b 16.166(14)
_cell_length_c 14.029(12)
_cell_measurement_reflns_used 3552
_cell_measurement_temperature 293(2)
_cell_measurement_theta_max 19.36
_cell_measurement_theta_min 2.28
_cell_volume 2976(4)
_computing_cell_refinement 'SHELXL-2014/7 (Sheldrick 2014)'
_computing_data_collection 'Bruker Apex D8 QUEST'
_computing_data_reduction 'SHELXL-2014/7 (Sheldrick 2014)'
_computing_molecular_graphics Diamond
_computing_publication_material 'SHELXL-2014/7 (Sheldrick 2014)'
_computing_structure_refinement 'SHELXL-2014/7 (Sheldrick, 2014)'
_computing_structure_solution 'SHELXT 2014/7 (Sheldrick, 2014)'
_diffrn_ambient_temperature 293(2)
_diffrn_measured_fraction_theta_full 1.000
_diffrn_measured_fraction_theta_max 0.981
_diffrn_measurement_device_type 'Bruker Apex D8 QUEST'
_diffrn_measurement_method 'phi and omega scans'
_diffrn_radiation_type MoK\a
_diffrn_radiation_wavelength 0.71073
_diffrn_reflns_av_R_equivalents 0.0960
_diffrn_reflns_av_unetI/netI 0.0722
_diffrn_reflns_Laue_measured_fraction_full 1.000
_diffrn_reflns_Laue_measured_fraction_max 0.981
_diffrn_reflns_limit_h_max 17
_diffrn_reflns_limit_h_min -17
_diffrn_reflns_limit_k_max 21
_diffrn_reflns_limit_k_min -21
_diffrn_reflns_limit_l_max 18
_diffrn_reflns_limit_l_min -18
_diffrn_reflns_number 37598
_diffrn_reflns_point_group_measured_fraction_full 1.000
_diffrn_reflns_point_group_measured_fraction_max 0.981
_diffrn_reflns_theta_full 25.242
_diffrn_reflns_theta_max 28.127
_diffrn_reflns_theta_min 1.932
_exptl_absorpt_coefficient_mu 2.978
_exptl_absorpt_correction_T_max 0.7456
_exptl_absorpt_correction_T_min 0.5544
_exptl_absorpt_correction_type multi-scan
_exptl_absorpt_process_details
;
SADABS 2016/2: Krause, L., Herbst-Irmer, R., Sheldrick G.M. & Stalke D.,
 J. Appl. Cryst. 48 (2015) 3-10
;
_exptl_crystal_colour green
_exptl_crystal_density_diffrn 1.758
_exptl_crystal_description block
_exptl_crystal_F_000 1552
_exptl_crystal_preparation 'Magnetic properties'
_exptl_crystal_size_max 0.360
_exptl_crystal_size_mid 0.320
_exptl_crystal_size_min 0.210
_refine_diff_density_max 0.779
_refine_diff_density_min -0.783
_refine_diff_density_rms 0.115
_refine_ls_extinction_method none
_refine_ls_goodness_of_fit_ref 1.025
_refine_ls_hydrogen_treatment constr
_refine_ls_matrix_type full
_refine_ls_number_parameters 401
_refine_ls_number_reflns 7144
_refine_ls_number_restraints 0
_refine_ls_restrained_S_all 1.025
_refine_ls_R_factor_all 0.0815
_refine_ls_R_factor_gt 0.0490
_refine_ls_shift/su_max 0.000
_refine_ls_shift/su_mean 0.000
_refine_ls_structure_factor_coef Fsqd
_refine_ls_weighting_details 'w=1/[\s^2^(Fo^2^)+(0.0355P)^2^+1.3566P] where P=(Fo^2^+2Fc^2^)/3'
_refine_ls_weighting_scheme calc
_refine_ls_wR_factor_gt 0.0927
_refine_ls_wR_factor_ref 0.1031
_reflns_Friedel_coverage 0.000
_reflns_number_gt 5086
_reflns_number_total 7144
_reflns_threshold_expression 'I > 2\s(I)'
_cod_data_source_file c9ce00673g2.cif
_cod_data_source_block 1-CuGd
_cod_depositor_comments 'Adding full bibliography for 7233345--7233347.cif.'
_cod_database_code 7233346
_shelx_shelxl_version_number 2014/7
_shelx_space_group_comment
;
The symmetry employed for this shelxl refinement is uniquely defined
by the following loop, which should always be used as a source of
symmetry information in preference to the above space-group names.
They are only intended as comments.
;
_shelx_estimated_absorpt_t_min 0.414
_shelx_estimated_absorpt_t_max 0.574

loop_
_space_group_symop_operation_xyz
'x, y, z'
'-x+1/2, y+1/2, -z+1/2'
'-x, -y, -z'
'x-1/2, -y-1/2, z-1/2'

loop_
_atom_site_label
_atom_site_type_symbol
_atom_site_fract_x
_atom_site_fract_y
_atom_site_fract_z
_atom_site_U_iso_or_equiv
_atom_site_adp_type
_atom_site_occupancy
_atom_site_site_symmetry_order
_atom_site_calc_flag
_atom_site_refinement_flags_posn
_atom_site_refinement_flags_adp
Cu1 Cu 0.41585(5) 0.07836(4) 0.72186(5) 0.03744(17) Uani 1 1 d . .
Gd1 Gd 0.17842(2) 0.05974(2) 0.79180(2) 0.03451(9) Uani 1 1 d . .
C1 C 0.3946(4) -0.0414(3) 0.8693(4) 0.0362(12) Uani 1 1 d . .
C2 C 0.3318(4) -0.1022(3) 0.9037(4) 0.0426(14) Uani 1 1 d . .
C3 C 0.3734(5) -0.1681(4) 0.9551(4) 0.0515(16) Uani 1 1 d . .
H3 H 0.3314 -0.2092 0.9744 0.062 Uiso 1 1 calc R U
C4 C 0.4784(5) -0.1739(4) 0.9790(5) 0.0590(18) Uani 1 1 d . .
H4 H 0.5064 -0.2176 1.0168 0.071 Uiso 1 1 calc R U
C5 C 0.5405(5) -0.1163(4) 0.9474(4) 0.0534(16) Uani 1 1 d . .
H5 H 0.6108 -0.1213 0.9629 0.064 Uiso 1 1 calc R U
C6 C 0.4992(4) -0.0489(3) 0.8912(4) 0.0430(13) Uani 1 1 d . .
C7 C 0.5696(4) 0.0108(4) 0.8625(4) 0.0462(14) Uani 1 1 d . .
H7 H 0.6369 0.0065 0.8916 0.055 Uiso 1 1 calc R U
C8 C 0.6330(4) 0.1269(4) 0.7904(4) 0.0505(15) Uani 1 1 d . .
H8A H 0.6954 0.1062 0.8268 0.061 Uiso 1 1 calc R U
H8B H 0.6179 0.1797 0.8180 0.061 Uiso 1 1 calc R U
C9 C 0.6513(4) 0.1408(4) 0.6870(4) 0.0444(14) Uani 1 1 d . .
C10 C 0.6696(5) 0.0604(4) 0.6373(5) 0.0661(19) Uani 1 1 d . .
H10A H 0.7257 0.0317 0.6735 0.099 Uiso 1 1 calc R U
H10B H 0.6854 0.0718 0.5738 0.099 Uiso 1 1 calc R U
H10C H 0.6095 0.0267 0.6330 0.099 Uiso 1 1 calc R U
C11 C 0.7450(5) 0.1968(4) 0.6901(5) 0.0657(19) Uani 1 1 d . .
H11A H 0.8023 0.1707 0.7277 0.099 Uiso 1 1 calc R U
H11B H 0.7315 0.2489 0.7188 0.099 Uiso 1 1 calc R U
H11C H 0.7600 0.2058 0.6259 0.099 Uiso 1 1 calc R U
C12 C 0.5632(4) 0.1888(4) 0.6324(5) 0.0536(16) Uani 1 1 d . .
H12A H 0.5566 0.2408 0.6656 0.064 Uiso 1 1 calc R U
H12B H 0.5803 0.2018 0.5690 0.064 Uiso 1 1 calc R U
C13 C 0.4100(4) 0.1550(3) 0.5379(4) 0.0409(13) Uani 1 1 d . .
H13 H 0.4434 0.1775 0.4898 0.049 Uiso 1 1 calc R U
C14 C 0.3043(4) 0.1335(3) 0.5108(4) 0.0358(12) Uani 1 1 d . .
C15 C 0.2613(5) 0.1432(4) 0.4146(4) 0.0488(15) Uani 1 1 d . .
H15 H 0.3031 0.1564 0.3686 0.059 Uiso 1 1 calc R U
C16 C 0.1597(5) 0.1337(4) 0.3873(4) 0.0510(15) Uani 1 1 d . .
H16 H 0.1327 0.1387 0.3227 0.061 Uiso 1 1 calc R U
C17 C 0.0962(5) 0.1166(4) 0.4550(4) 0.0490(15) Uani 1 1 d . .
H17 H 0.0264 0.1113 0.4363 0.059 Uiso 1 1 calc R U
C18 C 0.1358(4) 0.1073(3) 0.5499(4) 0.0386(13) Uani 1 1 d . .
C19 C 0.2406(4) 0.1138(3) 0.5799(4) 0.0344(12) Uani 1 1 d . .
C20 C -0.0295(4) 0.0994(4) 0.6034(5) 0.0524(16) Uani 1 1 d . .
H20A H -0.0481 0.1530 0.5772 0.079 Uiso 1 1 calc R U
H20B H -0.0595 0.0912 0.6612 0.079 Uiso 1 1 calc R U
H20C H -0.0537 0.0575 0.5573 0.079 Uiso 1 1 calc R U
C21 C 0.1641(6) -0.1556(5) 0.8933(8) 0.113(4) Uani 1 1 d . .
H21A H 0.1913 -0.2063 0.8720 0.170 Uiso 1 1 calc R U
H21B H 0.0980 -0.1458 0.8577 0.170 Uiso 1 1 calc R U
H21C H 0.1582 -0.1596 0.9606 0.170 Uiso 1 1 calc R U
C22 C 0.4588(5) -0.1147(4) 0.6621(5) 0.0518(16) Uani 1 1 d . .
C23 C 0.1831(5) -0.1157(4) 0.6381(5) 0.0521(16) Uani 1 1 d . .
C24 C 0.2926(5) 0.2474(4) 0.8796(4) 0.0486(15) Uani 1 1 d . .
C25 C 0.0371(5) 0.2462(4) 0.8099(5) 0.0528(16) Uani 1 1 d . .
C26 C 0.1519(5) 0.0603(5) 1.0428(5) 0.0614(19) Uani 1 1 d . .
C27 C -0.0566(5) -0.0268(5) 0.8403(5) 0.0603(18) Uani 1 1 d . .
O1 O 0.3497(3) 0.0210(2) 0.8194(3) 0.0387(9) Uani 1 1 d . .
O2 O 0.2748(3) 0.1039(2) 0.6730(3) 0.0367(8) Uani 1 1 d . .
O3 O 0.2301(3) -0.0892(2) 0.8780(3) 0.0572(12) Uani 1 1 d . .
O4 O 0.0798(3) 0.0940(2) 0.6249(3) 0.0446(9) Uani 1 1 d . .
N1 N 0.5500(3) 0.0690(3) 0.8015(3) 0.0436(11) Uani 1 1 d . .
N2 N 0.4631(3) 0.1465(3) 0.6207(3) 0.0375(10) Uani 1 1 d . .
N3 N 0.4287(4) -0.0493(3) 0.6449(4) 0.0593(14) Uani 1 1 d . .
N4 N 0.2825(4) 0.1814(3) 0.8561(4) 0.0521(13) Uani 1 1 d . .
N5 N 0.0666(4) 0.1807(4) 0.8018(4) 0.0675(16) Uani 1 1 d . .
N6 N -0.0059(4) 0.3152(3) 0.8217(5) 0.0748(18) Uani 1 1 d . .
N7 N 0.1741(4) 0.0638(4) 0.9676(4) 0.0639(15) Uani 1 1 d . .
N8 N 0.1704(4) -0.0578(3) 0.6794(4) 0.0561(14) Uani 1 1 d . .
N9 N 0.1964(5) -0.1787(3) 0.5817(4) 0.083(2) Uani 1 1 d . .
N10 N 0.0109(4) -0.0034(3) 0.8084(4) 0.0548(14) Uani 1 1 d . .
N11 N -0.1369(5) -0.0597(6) 0.8671(5) 0.121(3) Uani 1 1 d . .

loop_
_atom_site_aniso_label
_atom_site_aniso_U_11
_atom_site_aniso_U_22
_atom_site_aniso_U_33
_atom_site_aniso_U_23
_atom_site_aniso_U_13
_atom_site_aniso_U_12
Cu1 0.0315(4) 0.0392(4) 0.0418(4) 0.0055(3) 0.0055(3) 0.0002(3)
Gd1 0.03320(15) 0.03135(14) 0.04067(16) 0.00317(12) 0.01107(11) -0.00119(12)
C1 0.041(3) 0.035(3) 0.031(3) 0.001(2) 0.000(2) 0.000(2)
C2 0.049(4) 0.038(3) 0.039(3) 0.002(3) -0.002(3) 0.000(3)
C3 0.063(4) 0.039(3) 0.051(4) 0.008(3) 0.003(3) -0.004(3)
C4 0.067(5) 0.045(4) 0.061(4) 0.014(3) -0.008(3) 0.013(3)
C5 0.052(4) 0.053(4) 0.052(4) 0.007(3) -0.004(3) 0.011(3)
C6 0.045(3) 0.041(3) 0.040(3) 0.003(3) -0.004(3) 0.004(3)
C7 0.034(3) 0.059(4) 0.044(4) -0.001(3) -0.004(3) 0.003(3)
C8 0.040(3) 0.057(4) 0.054(4) -0.001(3) 0.005(3) -0.010(3)
C9 0.031(3) 0.048(3) 0.055(4) -0.006(3) 0.010(3) -0.003(3)
C10 0.054(4) 0.064(4) 0.084(5) -0.015(4) 0.022(4) 0.007(3)
C11 0.048(4) 0.071(5) 0.082(5) -0.009(4) 0.023(4) -0.018(3)
C12 0.041(4) 0.055(4) 0.066(4) 0.004(3) 0.015(3) -0.009(3)
C13 0.043(3) 0.038(3) 0.044(3) 0.006(3) 0.015(3) 0.004(3)
C14 0.040(3) 0.031(3) 0.037(3) 0.002(2) 0.008(2) 0.003(2)
C15 0.061(4) 0.050(4) 0.038(3) 0.004(3) 0.017(3) 0.004(3)
C16 0.054(4) 0.053(4) 0.045(4) -0.006(3) 0.004(3) 0.003(3)
C17 0.043(4) 0.048(4) 0.054(4) -0.001(3) 0.000(3) 0.002(3)
C18 0.039(3) 0.031(3) 0.045(3) 0.007(2) 0.006(3) 0.001(2)
C19 0.037(3) 0.025(3) 0.040(3) 0.001(2) 0.003(2) 0.004(2)
C20 0.024(3) 0.065(4) 0.067(4) 0.012(3) 0.002(3) -0.002(3)
C21 0.064(5) 0.081(6) 0.188(10) 0.076(6) -0.008(6) -0.028(4)
C22 0.049(4) 0.053(4) 0.058(4) -0.011(3) 0.023(3) -0.008(3)
C23 0.059(4) 0.038(3) 0.055(4) 0.003(3) -0.011(3) 0.001(3)
C24 0.051(4) 0.045(4) 0.046(4) 0.009(3) -0.008(3) -0.003(3)
C25 0.051(4) 0.051(4) 0.059(4) -0.004(3) 0.016(3) 0.006(3)
C26 0.040(4) 0.085(5) 0.059(4) 0.013(4) 0.004(3) -0.024(3)
C27 0.053(4) 0.085(5) 0.044(4) 0.000(3) 0.008(3) -0.019(4)
O1 0.040(2) 0.0323(19) 0.044(2) 0.0100(17) 0.0062(17) 0.0054(16)
O2 0.0277(19) 0.045(2) 0.038(2) 0.0078(17) 0.0059(16) 0.0022(16)
O3 0.048(3) 0.043(2) 0.081(3) 0.025(2) 0.008(2) -0.003(2)
O4 0.032(2) 0.050(2) 0.052(2) 0.0121(19) 0.0053(18) 0.0023(17)
N1 0.036(3) 0.047(3) 0.048(3) -0.002(2) 0.004(2) -0.002(2)
N2 0.028(2) 0.040(3) 0.046(3) 0.003(2) 0.010(2) 0.0021(19)
N3 0.065(4) 0.053(4) 0.061(4) -0.008(3) 0.014(3) -0.006(3)
N4 0.065(4) 0.034(3) 0.057(3) -0.002(2) 0.010(3) -0.003(2)
N5 0.052(4) 0.060(4) 0.090(4) -0.019(3) 0.009(3) 0.009(3)
N6 0.060(4) 0.048(3) 0.122(5) -0.010(3) 0.034(4) 0.002(3)
N7 0.068(4) 0.074(4) 0.053(3) 0.005(3) 0.020(3) -0.016(3)
N8 0.056(3) 0.034(3) 0.076(4) -0.010(3) 0.005(3) 0.003(2)
N9 0.143(6) 0.042(3) 0.057(4) 0.002(3) -0.013(4) 0.015(4)
N10 0.046(3) 0.060(3) 0.061(3) 0.008(3) 0.017(3) -0.012(3)
N11 0.081(5) 0.232(10) 0.052(4) -0.007(5) 0.020(4) -0.086(6)

loop_
_atom_type_symbol
_atom_type_description
_atom_type_scat_dispersion_real
_atom_type_scat_dispersion_imag
_atom_type_scat_source
C C 0.0033 0.0016 'International Tables Vol C Tables 4.2.6.8 and 6.1.1.4'
H H 0.0000 0.0000 'International Tables Vol C Tables 4.2.6.8 and 6.1.1.4'
N N 0.0061 0.0033 'International Tables Vol C Tables 4.2.6.8 and 6.1.1.4'
O O 0.0106 0.0060 'International Tables Vol C Tables 4.2.6.8 and 6.1.1.4'
Cu Cu 0.3201 1.2651 'International Tables Vol C Tables 4.2.6.8 and 6.1.1.4'
Gd Gd -0.1653 3.9035 'International Tables Vol C Tables 4.2.6.8 and 6.1.1.4'

loop_
_geom_angle_atom_site_label_1
_geom_angle_atom_site_label_2
_geom_angle_atom_site_label_3
_geom_angle
_geom_angle_site_symmetry_1
_geom_angle_site_symmetry_3
O2 Cu1 O1 81.19(15) . .
O2 Cu1 N2 90.64(17) . .
O1 Cu1 N2 171.09(16) . .
O2 Cu1 N1 164.65(18) . .
O1 Cu1 N1 91.25(18) . .
N2 Cu1 N1 95.8(2) . .
O2 Cu1 N3 98.69(18) . .
O1 Cu1 N3 88.43(18) . .
N2 Cu1 N3 96.4(2) . .
N1 Cu1 N3 94.4(2) . .
O2 Cu1 Gd1 41.05(11) . .
O1 Cu1 Gd1 40.84(10) . .
N2 Cu1 Gd1 130.51(13) . .
N1 Cu1 Gd1 128.39(15) . .
N3 Cu1 Gd1 100.44(14) . .
O1 Gd1 O2 65.71(13) . .
O1 Gd1 N8 81.68(15) . .
O2 Gd1 N8 76.10(16) . .
O1 Gd1 N5 141.24(16) . .
O2 Gd1 N5 100.83(17) . .
N8 Gd1 N5 132.39(18) . .
O1 Gd1 N7 89.76(16) . .
O2 Gd1 N7 142.09(16) . .
N8 Gd1 N7 130.82(19) . .
N5 Gd1 N7 80.0(2) . .
O1 Gd1 N10 137.34(16) . .
O2 Gd1 N10 140.55(15) . .
N8 Gd1 N10 77.41(18) . .
N5 Gd1 N10 76.68(19) . .
N7 Gd1 N10 76.99(18) . .
O1 Gd1 N4 71.06(15) . .
O2 Gd1 N4 71.94(15) . .
N8 Gd1 N4 144.30(18) . .
N5 Gd1 N4 70.20(19) . .
N7 Gd1 N4 72.90(17) . .
N10 Gd1 N4 138.24(17) . .
O1 Gd1 O4 124.62(12) . .
O2 Gd1 O4 63.05(13) . .
N8 Gd1 O4 67.19(16) . .
N5 Gd1 O4 69.41(17) . .
N7 Gd1 O4 145.14(17) . .
N10 Gd1 O4 79.93(15) . .
N4 Gd1 O4 110.15(15) . .
O1 Gd1 O3 60.83(12) . .
O2 Gd1 O3 117.02(13) . .
N8 Gd1 O3 65.84(17) . .
N5 Gd1 O3 141.90(18) . .
N7 Gd1 O3 67.78(17) . .
N10 Gd1 O3 76.69(15) . .
N4 Gd1 O3 116.13(16) . .
O4 Gd1 O3 130.86(13) . .
O1 Gd1 Cu1 33.22(9) . .
O2 Gd1 Cu1 33.02(8) . .
N8 Gd1 Cu1 81.13(13) . .
N5 Gd1 Cu1 121.78(15) . .
N7 Gd1 Cu1 115.39(14) . .
N10 Gd1 Cu1 158.20(13) . .
N4 Gd1 Cu1 63.41(12) . .
O4 Gd1 Cu1 95.27(10) . .
O3 Gd1 Cu1 91.14(9) . .
O1 C1 C6 123.3(5) . .
O1 C1 C2 118.0(5) . .
C6 C1 C2 118.7(5) . .
C3 C2 O3 125.1(5) . .
C3 C2 C1 120.7(6) . .
O3 C2 C1 114.1(5) . .
C2 C3 C4 120.0(6) . .
C5 C4 C3 120.5(6) . .
C4 C5 C6 120.5(6) . .
C1 C6 C5 119.4(5) . .
C1 C6 C7 123.2(5) . .
C5 C6 C7 117.3(5) . .
N1 C7 C6 127.1(5) . .
N1 C8 C9 114.5(5) . .
C10 C9 C12 111.6(5) . .
C10 C9 C8 111.7(5) . .
C12 C9 C8 110.3(5) . .
C10 C9 C11 109.9(5) . .
C12 C9 C11 106.0(5) . .
C8 C9 C11 107.1(5) . .
N2 C12 C9 115.8(5) . .
N2 C13 C14 127.4(5) . .
C15 C14 C19 119.1(5) . .
C15 C14 C13 118.7(5) . .
C19 C14 C13 121.7(5) . .
C16 C15 C14 121.2(6) . .
C15 C16 C17 120.1(6) . .
C18 C17 C16 120.2(6) . .
C17 C18 O4 125.6(5) . .
C17 C18 C19 121.1(5) . .
O4 C18 C19 113.3(5) . .
O2 C19 C18 118.5(5) . .
O2 C19 C14 123.2(5) . .
C18 C19 C14 118.3(5) . .
N3 C22 N6 171.3(7) . 2_546
N8 C23 N9 174.1(7) . .
N4 C24 N9 172.7(7) . 2_556
N5 C25 N6 172.9(8) . .
N7 C26 N11 173.4(7) . 3_557
N10 C27 N11 172.6(8) . .
C1 O1 Cu1 121.4(3) . .
C1 O1 Gd1 130.4(3) . .
Cu1 O1 Gd1 105.95(15) . .
C19 O2 Cu1 123.6(3) . .
C19 O2 Gd1 126.0(3) . .
Cu1 O2 Gd1 105.93(16) . .
C2 O3 C21 116.8(5) . .
C2 O3 Gd1 115.5(3) . .
C21 O3 Gd1 127.6(4) . .
C18 O4 C20 117.2(4) . .
C18 O4 Gd1 117.8(3) . .
C20 O4 Gd1 125.0(3) . .
C7 N1 C8 117.0(5) . .
C7 N1 Cu1 121.5(4) . .
C8 N1 Cu1 121.4(4) . .
C13 N2 C12 115.1(5) . .
C13 N2 Cu1 121.7(4) . .
C12 N2 Cu1 123.1(4) . .
C22 N3 Cu1 139.6(5) . .
C24 N4 Gd1 153.5(5) . .
C25 N5 Gd1 163.4(5) . .
C25 N6 C22 125.1(6) . 2_556
C26 N7 Gd1 165.8(5) . .
C23 N8 Gd1 167.2(5) . .
C24 N9 C23 118.2(6) 2_546 .
C27 N10 Gd1 161.9(5) . .
C27 N11 C26 121.7(6) . 3_557

loop_
_geom_bond_atom_site_label_1
_geom_bond_atom_site_label_2
_geom_bond_distance
_geom_bond_site_symmetry_2
Cu1 O2 1.945(4) .
Cu1 O1 1.955(4) .
Cu1 N2 1.965(5) .
Cu1 N1 1.972(5) .
Cu1 N3 2.345(6) .
Cu1 Gd1 3.432(3) .
Gd1 O1 2.334(4) .
Gd1 O2 2.344(4) .
Gd1 N8 2.461(5) .
Gd1 N5 2.468(6) .
Gd1 N7 2.476(6) .
Gd1 N10 2.481(5) .
Gd1 N4 2.498(5) .
Gd1 O4 2.581(4) .
Gd1 O3 2.739(4) .
C1 O1 1.323(6) .
C1 C6 1.384(8) .
C1 C2 1.414(8) .
C2 C3 1.359(8) .
C2 O3 1.363(7) .
C3 C4 1.389(8) .
C4 C5 1.355(9) .
C5 C6 1.411(8) .
C6 C7 1.437(8) .
C7 N1 1.274(7) .
C8 N1 1.469(7) .
C8 C9 1.519(8) .
C9 C10 1.511(8) .
C9 C12 1.518(8) .
C9 C11 1.532(8) .
C12 N2 1.482(7) .
C13 N2 1.280(7) .
C13 C14 1.441(7) .
C14 C15 1.400(8) .
C14 C19 1.406(7) .
C15 C16 1.357(8) .
C16 C17 1.380(8) .
C17 C18 1.371(8) .
C18 O4 1.384(6) .
C18 C19 1.398(7) .
C19 O2 1.332(6) .
C20 O4 1.441(6) .
C21 O3 1.419(7) .
C22 N3 1.143(8) .
C22 N6 1.299(8) 2_546
C23 N8 1.126(7) .
C23 N9 1.316(8) .
C24 N4 1.119(7) .
C24 N9 1.312(8) 2_556
C25 N5 1.140(7) .
C25 N6 1.273(8) .
C26 N7 1.134(8) .
C26 N11 1.306(9) 3_557
C27 N10 1.119(7) .
C27 N11 1.290(9) .
N6 C22 1.299(8) 2_556
N9 C24 1.312(8) 2_546
N11 C26 1.306(9) 3_557
